data_2207690
loop_
_publ_author_name
'Yong-Tao Wang'
'Gui-Mei Tang'
'Da-Wei Qin'

_publ_section_title
;
 Cocrystal of 2,5-di-4-pyridyl-1,3,4-oxadiazole and malonic acid (1/1)
;
_journal_coeditor_code WN6391
_journal_issue 12
_journal_name_full 'Acta Crystallographica Section E'
_journal_page_first o3979
_journal_page_last o3980
_journal_paper_doi 10.1107/S1600536805035208
_journal_volume 61
_journal_year 2005
_chemical_formula_iupac 'C12 H8 N4 O, C3 H4 O4'
_chemical_formula_moiety 'C12 H8 N4 O, C3 H4 O4'
_chemical_formula_sum 'C15 H12 N4 O5'
_chemical_formula_weight 328.29
_chemical_name_systematic
;
 ?
;
_space_group_IT_number 2
_symmetry_cell_setting triclinic
_symmetry_space_group_name_Hall '-P 1'
_symmetry_space_group_name_H-M 'P -1'
_atom_sites_solution_hydrogens geom
_atom_sites_solution_primary direct
_atom_sites_solution_secondary difmap
_audit_creation_method SHELXL-97
_cell_angle_alpha 85.297(3)
_cell_angle_beta 81.159(3)
_cell_angle_gamma 86.289(3)
_cell_formula_units_Z 2
_cell_length_a 5.1232(8)
_cell_length_b 9.5108(15)
_cell_length_c 15.566(3)
_cell_measurement_reflns_used 100
_cell_measurement_temperature 293(2)
_cell_measurement_theta_max 23
_cell_measurement_theta_min 17
_cell_volume 745.9(2)
_computing_cell_refinement 'SAINT (Bruker, 2001)'
_computing_data_collection 'SMART (Bruker, 2001)'
_computing_data_reduction SAINT
_computing_molecular_graphics
;
SHELXTL (Sheldrick, 1999) and PLATON (Spek, 2003)
;
_computing_publication_material SHELXTL
_computing_structure_refinement 'SHELXL97 (Sheldrick, 1997)'
_computing_structure_solution 'SHELXS97 (Sheldrick, 1997)'
_diffrn_ambient_temperature 293(2)
_diffrn_measured_fraction_theta_full 0.967
_diffrn_measured_fraction_theta_max 0.967
_diffrn_measurement_device_type 'Bruker SMART CCD area-detector'
_diffrn_measurement_method '\f and \w scans'
_diffrn_radiation_monochromator graphite
_diffrn_radiation_source 'fine-focus sealedtube'
_diffrn_radiation_type MoK\a
_diffrn_radiation_wavelength 0.71073
_diffrn_reflns_av_R_equivalents 0.0138
_diffrn_reflns_av_sigmaI/netI 0.0346
_diffrn_reflns_limit_h_max 4
_diffrn_reflns_limit_h_min -6
_diffrn_reflns_limit_k_max 11
_diffrn_reflns_limit_k_min -11
_diffrn_reflns_limit_l_max 18
_diffrn_reflns_limit_l_min -17
_diffrn_reflns_number 3788
_diffrn_reflns_theta_full 25.50
_diffrn_reflns_theta_max 25.50
_diffrn_reflns_theta_min 1.33
_diffrn_standards_number 0
_exptl_absorpt_coefficient_mu 0.113
_exptl_absorpt_correction_T_max 0.9860
_exptl_absorpt_correction_T_min 0.9713
_exptl_absorpt_correction_type multi-scan
_exptl_absorpt_process_details '(SADABS; Sheldrick, 1996)'
_exptl_crystal_colour colourless
_exptl_crystal_density_diffrn 1.462
_exptl_crystal_density_method 'not measured'
_exptl_crystal_description block
_exptl_crystal_F_000 340
_exptl_crystal_size_max 0.26
_exptl_crystal_size_mid 0.15
_exptl_crystal_size_min 0.13
_refine_diff_density_max 0.351
_refine_diff_density_min -0.209
_refine_ls_extinction_method none
_refine_ls_goodness_of_fit_ref 1.005
_refine_ls_hydrogen_treatment refall
_refine_ls_matrix_type full
_refine_ls_number_parameters 265
_refine_ls_number_reflns 2692
_refine_ls_number_restraints 0
_refine_ls_restrained_S_all 1.005
_refine_ls_R_factor_all 0.0854
_refine_ls_R_factor_gt 0.0575
_refine_ls_shift/su_max 0.000
_refine_ls_shift/su_mean 0.000
_refine_ls_structure_factor_coef Fsqd
_refine_ls_weighting_details 'calc w=1/[\s^2^(Fo^2^)+(0.1148P)^2^] where P=(Fo^2^+2Fc^2^)/3'
_refine_ls_weighting_scheme calc
_refine_ls_wR_factor_gt 0.1579
_refine_ls_wR_factor_ref 0.1858
_reflns_number_gt 1843
_reflns_number_total 2692
_reflns_threshold_expression I>2\s(I)
_cod_data_source_file wn6391.cif
_cod_data_source_block I
_cod_depositor_comments
;
The following automatic conversions were performed:
'_symmetry_cell_setting' value 'Triclinic' changed to 'triclinic'
according to '/home/saulius/struct/CIF-dictionaries/cif_core.dic'
dictionary named 'cif_core.dic' version 2.4.1 from 2010-06-29.

Automatic conversion script
Id: cif_fix_enum 1527 2010-12-29 10:47:43Z saulius 

The following automatic conversions were performed:

'_symmetry_cell_setting' value 'Triclinic' changed to 'triclinic'
according to /home/saulius/struct/CIF-dictionaries/cif_core.dic
dictionary named 'cif_core.dic' version 2.4.1 from 2010-06-29.

Automatic conversion script
Id: cif_fix_values 1715 2011-07-08 13:25:40Z adriana 
;
_cod_original_sg_symbol_H-M P-1
_cod_database_code 2207690

loop_
_symmetry_equiv_pos_as_xyz
'x, y, z'
'-x, -y, -z'

loop_
_atom_site_label
_atom_site_fract_x
_atom_site_fract_y
_atom_site_fract_z
_atom_site_U_iso_or_equiv
_atom_site_adp_type
_atom_site_calc_flag
_atom_site_occupancy
_atom_site_type_symbol
O1 0.4419(3) 0.54283(18) 0.69567(10) 0.0482(5) Uani d 1 O
O2 0.0706(6) 0.6759(3) 0.86582(18) 0.1068(10) Uani d 1 O
O3 0.1280(6) 0.8819(2) 0.91084(14) 0.0839(8) Uani d 1 O
O4 -0.0294(5) 0.9287(3) 0.64474(14) 0.0970(9) Uani d 1 O
O5 0.2464(5) 0.9954(3) 0.72484(14) 0.0858(8) Uani d 1 O
N1 0.6046(5) 0.2547(3) 0.97090(15) 0.0666(7) Uani d 1 N
N2 0.1179(5) 0.3963(3) 0.71125(14) 0.0588(6) Uani d 1 N
N3 0.1126(4) 0.4805(2) 0.63383(14) 0.0573(6) Uani d 1 N
N4 0.5534(4) 0.8539(2) 0.41470(13) 0.0525(6) Uani d 1 N
C1 0.4283(7) 0.1927(4) 0.93462(19) 0.0682(9) Uani d 1 C
C2 0.3294(6) 0.2480(3) 0.86197(19) 0.0615(8) Uani d 1 C
C3 0.4121(5) 0.3771(3) 0.82397(15) 0.0477(6) Uani d 1 C
C4 0.5922(6) 0.4439(3) 0.86138(17) 0.0542(7) Uani d 1 C
C5 0.6812(6) 0.3801(3) 0.93445(19) 0.0627(8) Uani d 1 C
C6 0.3149(5) 0.4360(3) 0.74492(16) 0.0483(6) Uani d 1 C
C7 0.3053(5) 0.5632(3) 0.62712(15) 0.0451(6) Uani d 1 C
C8 0.3902(5) 0.6662(3) 0.55528(15) 0.0433(6) Uani d 1 C
C9 0.2739(5) 0.6729(3) 0.48004(17) 0.0500(7) Uani d 1 C
C10 0.3594(6) 0.7676(3) 0.41295(17) 0.0533(7) Uani d 1 C
C11 0.6649(6) 0.8469(3) 0.48714(17) 0.0513(7) Uani d 1 C
C12 0.5900(5) 0.7557(3) 0.55847(17) 0.0495(7) Uani d 1 C
C13 0.0343(6) 0.8014(4) 0.86131(18) 0.0629(8) Uani d 1 C
C14 -0.1267(7) 0.8781(5) 0.7974(2) 0.0757(10) Uani d 1 C
C15 0.0336(5) 0.9359(3) 0.71471(17) 0.0553(7) Uani d 1 C
H4 0.661(5) 0.524(3) 0.8369(16) 0.043(7) Uiso d 1 H
H5 0.813(6) 0.426(3) 0.9592(18) 0.068(9) Uiso d 1 H
H11 0.800(5) 0.908(3) 0.4823(16) 0.052(7) Uiso d 1 H
H10 0.282(5) 0.772(3) 0.3603(18) 0.064(8) Uiso d 1 H
H2 0.211(6) 0.200(3) 0.8397(17) 0.059(8) Uiso d 1 H
H12 0.669(6) 0.755(3) 0.6091(18) 0.067(8) Uiso d 1 H
H9 0.148(6) 0.605(3) 0.4772(17) 0.061(8) Uiso d 1 H
H1 0.370(6) 0.103(3) 0.9591(19) 0.073(9) Uiso d 1 H
H14B -0.245(9) 0.826(4) 0.781(3) 0.122(16) Uiso d 1 H
H3A 0.244(15) 0.809(7) 0.938(4) 0.23(3) Uiso d 1 H
H14A -0.200(9) 0.954(5) 0.826(3) 0.129(18) Uiso d 1 H
H5A 0.326(7) 1.037(4) 0.669(2) 0.095(11) Uiso d 1 H

loop_
_atom_site_aniso_label
_atom_site_aniso_U_11
_atom_site_aniso_U_22
_atom_site_aniso_U_33
_atom_site_aniso_U_12
_atom_site_aniso_U_13
_atom_site_aniso_U_23
O1 0.0512(10) 0.0549(11) 0.0406(9) -0.0124(8) -0.0122(8) 0.0009(8)
O2 0.143(3) 0.0693(17) 0.120(2) 0.0003(16) -0.0599(19) -0.0065(15)
O3 0.126(2) 0.0685(15) 0.0655(14) -0.0232(14) -0.0374(14) 0.0058(11)
O4 0.1023(18) 0.139(2) 0.0601(14) -0.0550(17) -0.0291(13) -0.0005(14)
O5 0.1038(19) 0.1105(19) 0.0511(13) -0.0565(15) -0.0278(12) 0.0186(12)
N1 0.0809(17) 0.0703(17) 0.0492(13) -0.0070(13) -0.0153(12) 0.0040(12)
N2 0.0615(14) 0.0707(16) 0.0471(13) -0.0240(12) -0.0137(11) 0.0052(11)
N3 0.0556(14) 0.0700(15) 0.0490(13) -0.0184(12) -0.0155(10) 0.0048(11)
N4 0.0601(14) 0.0502(13) 0.0479(12) -0.0059(10) -0.0139(10) 0.0046(10)
C1 0.090(2) 0.065(2) 0.0513(17) -0.0185(18) -0.0179(16) 0.0107(15)
C2 0.0724(19) 0.0621(18) 0.0537(17) -0.0218(15) -0.0158(14) 0.0008(14)
C3 0.0529(15) 0.0533(16) 0.0370(13) -0.0076(12) -0.0055(11) -0.0015(11)
C4 0.0640(17) 0.0544(17) 0.0462(15) -0.0147(14) -0.0139(13) 0.0045(13)
C5 0.0668(19) 0.071(2) 0.0540(17) -0.0098(16) -0.0205(15) -0.0035(15)
C6 0.0525(15) 0.0516(15) 0.0410(13) -0.0114(12) -0.0044(11) -0.0030(12)
C7 0.0441(13) 0.0538(15) 0.0395(13) -0.0040(12) -0.0107(10) -0.0060(11)
C8 0.0436(13) 0.0447(14) 0.0427(13) 0.0005(11) -0.0119(11) -0.0022(11)
C9 0.0499(15) 0.0522(16) 0.0512(15) -0.0061(13) -0.0184(12) -0.0001(12)
C10 0.0612(17) 0.0555(17) 0.0462(15) -0.0031(13) -0.0206(13) 0.0019(13)
C11 0.0531(16) 0.0495(15) 0.0531(16) -0.0106(13) -0.0132(13) 0.0024(13)
C12 0.0486(15) 0.0581(16) 0.0452(15) -0.0091(12) -0.0157(12) -0.0019(12)
C13 0.0679(19) 0.066(2) 0.0543(17) -0.0150(15) -0.0074(14) 0.0024(15)
C14 0.065(2) 0.097(3) 0.067(2) -0.016(2) -0.0196(17) 0.017(2)
C15 0.0589(17) 0.0562(17) 0.0562(17) -0.0095(13) -0.0253(14) 0.0009(13)

loop_
_atom_type_symbol
_atom_type_description
_atom_type_scat_dispersion_real
_atom_type_scat_dispersion_imag
_atom_type_scat_source
C C 0.0033 0.0016 'International Tables Vol C Tables 4.2.6.8 and6.1.1.4'
H H 0.0000 0.0000 'International Tables Vol C Tables 4.2.6.8 and6.1.1.4'
N N 0.0061 0.0033 'International Tables Vol C Tables 4.2.6.8 and6.1.1.4'
O O 0.0106 0.0060 'International Tables Vol C Tables 4.2.6.8 and6.1.1.4'

loop_
_geom_angle_atom_site_label_1
_geom_angle_atom_site_label_2
_geom_angle_atom_site_label_3
_geom_angle
C7 O1 C6 102.38(19)
C13 O3 H3A 98(4)
C15 O5 H5A 109(2)
C1 N1 C5 117.0(3)
C6 N2 N3 106.0(2)
C7 N3 N2 106.5(2)
C10 N4 C11 117.4(2)
N1 C1 C2 123.8(3)
N1 C1 H1 118.9(19)
C2 C1 H1 117.2(19)
C1 C2 C3 118.8(3)
C1 C2 H2 119.9(18)
C3 C2 H2 121.3(18)
C4 C3 C2 118.2(3)
C4 C3 C6 122.1(2)
C2 C3 C6 119.6(2)
C5 C4 C3 118.9(3)
C5 C4 H4 119.4(16)
C3 C4 H4 121.5(16)
N1 C5 C4 123.2(3)
N1 C5 H5 118.0(17)
C4 C5 H5 118.7(17)
N2 C6 O1 112.5(2)
N2 C6 C3 127.9(2)
O1 C6 C3 119.6(2)
N3 C7 O1 112.6(2)
N3 C7 C8 127.5(2)
O1 C7 C8 119.8(2)
C12 C8 C9 118.4(2)
C12 C8 C7 121.9(2)
C9 C8 C7 119.6(2)
C10 C9 C8 118.8(3)
C10 C9 H9 123.9(16)
C8 C9 H9 117.1(16)
N4 C10 C9 123.5(2)
N4 C10 H10 116.8(17)
C9 C10 H10 119.7(17)
N4 C11 C12 123.2(3)
N4 C11 H11 111.7(16)
C12 C11 H11 125.0(16)
C11 C12 C8 118.6(2)
C11 C12 H12 121.2(18)
C8 C12 H12 120.2(18)
O2 C13 O3 123.1(3)
O2 C13 C14 122.2(3)
O3 C13 C14 114.7(3)
C15 C14 C13 114.3(3)
C15 C14 H14B 106(3)
C13 C14 H14B 114(3)
C15 C14 H14A 106(3)
C13 C14 H14A 103(3)
H14B C14 H14A 114(4)
O4 C15 O5 122.1(3)
O4 C15 C14 122.8(3)
O5 C15 C14 115.1(3)

loop_
_geom_bond_atom_site_label_1
_geom_bond_atom_site_label_2
_geom_bond_distance
O1 C7 1.358(3)
O1 C6 1.360(3)
O2 C13 1.194(4)
O3 C13 1.292(3)
O3 H3A 0.99(7)
O4 C15 1.191(3)
O5 C15 1.296(3)
O5 H5A 0.97(4)
N1 C1 1.328(4)
N1 C5 1.334(4)
N2 C6 1.296(3)
N2 N3 1.394(3)
N3 C7 1.288(3)
N4 C10 1.334(3)
N4 C11 1.335(3)
C1 C2 1.362(4)
C1 H1 0.95(3)
C2 C3 1.382(4)
C2 H2 0.91(3)
C3 C4 1.376(4)
C3 C6 1.454(4)
C4 C5 1.371(4)
C4 H4 0.90(3)
C5 H5 0.97(3)
C7 C8 1.458(4)
C8 C12 1.382(4)
C8 C9 1.389(3)
C9 C10 1.360(4)
C9 H9 0.95(3)
C10 H10 0.96(3)
C11 C12 1.373(4)
C11 H11 0.93(3)
C12 H12 0.94(3)
C13 C14 1.503(5)
C14 C15 1.500(4)
C14 H14B 0.89(4)
C14 H14A 0.91(4)

loop_
_geom_hbond_atom_site_label_D
_geom_hbond_atom_site_label_H
_geom_hbond_atom_site_label_A
_geom_hbond_site_symmetry_A
_geom_hbond_distance_DH
_geom_hbond_distance_HA
_geom_hbond_distance_DA
_geom_hbond_angle_DHA
O3 H3A N1 2_667 0.99(7) 1.77(7) 2.666(4) 149(5)
O5 H5A N4 2_676 0.97(3) 1.66(3) 2.611(3) 166(3)
C9 H9 N3 . 0.95(3) 2.61(3) 2.938(3) 100.8(18)
C9 H9 N3 2_566 0.95(3) 2.55(3) 3.327(3) 139(2)
C11 H11 O4 2_676 0.92(3) 2.59(3) 3.298(4) 134(2)
C12 H12 O4 1_655 0.94(3) 2.48(3) 3.146(4) 128(2)

loop_
_geom_torsion_atom_site_label_1
_geom_torsion_atom_site_label_2
_geom_torsion_atom_site_label_3
_geom_torsion_atom_site_label_4
_geom_torsion
C6 N2 N3 C7 0.0(3)
C5 N1 C1 C2 1.9(5)
N1 C1 C2 C3 -1.1(5)
C1 C2 C3 C4 0.2(4)
C1 C2 C3 C6 178.2(3)
C2 C3 C4 C5 -0.1(4)
C6 C3 C4 C5 -178.0(3)
C1 N1 C5 C4 -1.8(5)
C3 C4 C5 N1 1.0(5)
N3 N2 C6 O1 0.7(3)
N3 N2 C6 C3 -177.1(2)
C7 O1 C6 N2 -1.1(3)
C7 O1 C6 C3 176.9(2)
C4 C3 C6 N2 -168.1(3)
C2 C3 C6 N2 14.0(4)
C4 C3 C6 O1 14.2(4)
C2 C3 C6 O1 -163.7(2)
N2 N3 C7 O1 -0.8(3)
N2 N3 C7 C8 176.7(2)
C6 O1 C7 N3 1.1(3)
C6 O1 C7 C8 -176.6(2)
N3 C7 C8 C12 175.6(2)
O1 C7 C8 C12 -7.0(4)
N3 C7 C8 C9 -6.3(4)
O1 C7 C8 C9 171.0(2)
C12 C8 C9 C10 -0.5(4)
C7 C8 C9 C10 -178.6(2)
C11 N4 C10 C9 -1.0(4)
C8 C9 C10 N4 1.1(4)
C10 N4 C11 C12 0.2(4)
N4 C11 C12 C8 0.3(4)
C9 C8 C12 C11 -0.1(4)
C7 C8 C12 C11 177.9(2)
O2 C13 C14 C15 -96.5(4)
O3 C13 C14 C15 83.9(4)
C13 C14 C15 O4 137.9(4)
C13 C14 C15 O5 -42.4(5)

loop_
_cod_related_entry_id
_cod_related_entry_database
_cod_related_entry_code
1 ChemSpider 21126800
